data_2013391
loop_
_publ_author_name
'Massa, Werner'
'Yakubovich, Olga V.'
'Dimitrova, Olga V.'

_publ_section_title
;
 A new cubic form of caesium hexaaquamagnesium phosphate,
 Cs[Mg(H~2~O)~6~](PO~4~)
;
_journal_issue 8
_journal_name_full 'Acta Crystallographica Section C'
_journal_page_first i83
_journal_page_last i85
_journal_paper_doi 10.1107/S0108270103011417
_journal_volume 59
_journal_year 2003
_chemical_formula_iupac 'Cs [Mg (H2 O)6] (P O4)'
_chemical_formula_moiety 'Cs H12 Mg O10 P'
_chemical_formula_sum 'Cs H12 Mg O10 P'
_chemical_formula_weight 360.29
_chemical_name_common ' cesium magnesium phosphate hydrate'
_chemical_name_systematic
;
cesium hexaaquamagnesium phosphate
;
_space_group_IT_number 216
_symmetry_cell_setting cubic
_symmetry_space_group_name_Hall 'F -4 2 3'
_symmetry_space_group_name_H-M 'F -4 3 m'
_atom_sites_solution_hydrogens difmap
_atom_sites_solution_primary direct
_atom_sites_solution_secondary difmap
_audit_creation_method SHELXL-97
_cell_angle_alpha 90.00
_cell_angle_beta 90.00
_cell_angle_gamma 90.00
_cell_formula_units_Z 4
_cell_length_a 10.0308(14)
_cell_length_b 10.0308(14)
_cell_length_c 10.0308(14)
_cell_measurement_reflns_used 2068
_cell_measurement_temperature 295(2)
_cell_measurement_theta_max 29.64
_cell_measurement_theta_min 3.45
_cell_volume 1009.3(2)
_computing_cell_refinement 'Win-Cell in XAREA'
_computing_data_collection 'Win-Xpose in XAREA (Stoe & Cie, 2000)'
_computing_data_reduction 'Win-Integrate in XAREA'
_computing_molecular_graphics 'DIAMOND (Brandenburg, 1999)'
_computing_structure_refinement 'SHELXL97 (Sheldrick, 1997)'
_computing_structure_solution 'SHELXS97 (Sheldrick, 1997)'
_diffrn_ambient_temperature 295(2)
_diffrn_detector_area_resol_mean 150
_diffrn_measured_fraction_theta_full 0.990
_diffrn_measured_fraction_theta_max 0.990
_diffrn_measurement_device_type 'Stoe IPDS-II'
_diffrn_measurement_method '\w scans'
_diffrn_radiation_monochromator graphite
_diffrn_radiation_source 'fine-focus sealed tube'
_diffrn_radiation_type MoK\a
_diffrn_radiation_wavelength 0.71073
_diffrn_reflns_av_R_equivalents 0.0282
_diffrn_reflns_av_sigmaI/netI 0.0134
_diffrn_reflns_limit_h_max 13
_diffrn_reflns_limit_h_min -13
_diffrn_reflns_limit_k_max 12
_diffrn_reflns_limit_k_min -12
_diffrn_reflns_limit_l_max 12
_diffrn_reflns_limit_l_min -13
_diffrn_reflns_number 1751
_diffrn_reflns_theta_full 29.65
_diffrn_reflns_theta_max 29.65
_diffrn_reflns_theta_min 3.52
_diffrn_standards_number 0
_exptl_absorpt_coefficient_mu 3.919
_exptl_absorpt_correction_T_max 0.831
_exptl_absorpt_correction_T_min 0.774
_exptl_absorpt_correction_type multi-scan
_exptl_absorpt_process_details ' XPREP in SHELXTL (Sheldrick, 1996)'
_exptl_crystal_colour colourless
_exptl_crystal_density_diffrn 2.371
_exptl_crystal_density_method 'not measured'
_exptl_crystal_description octahedron
_exptl_crystal_F_000 696
_exptl_crystal_size_max 0.04
_exptl_crystal_size_mid 0.04
_exptl_crystal_size_min 0.04
_refine_diff_density_max 0.185
_refine_diff_density_min -0.211
_refine_ls_abs_structure_details 'Flack H D (1983), Acta Cryst. A39, 876-881'
_refine_ls_abs_structure_Flack -0.04(3)
_refine_ls_extinction_method none
_refine_ls_goodness_of_fit_ref 1.107
_refine_ls_hydrogen_treatment refall
_refine_ls_matrix_type full
_refine_ls_number_parameters 14
_refine_ls_number_reflns 176
_refine_ls_number_restraints 0
_refine_ls_restrained_S_all 1.107
_refine_ls_R_factor_all 0.0186
_refine_ls_R_factor_gt 0.0170
_refine_ls_shift/su_max 0.000
_refine_ls_shift/su_mean 0.000
_refine_ls_structure_factor_coef Fsqd
_refine_ls_weighting_details 'calc w=1/[\s^2^(Fo^2^)+(0.02P)^2^] where P=(Fo^2^+2Fc^2^)/3'
_refine_ls_weighting_scheme calc
_refine_ls_wR_factor_gt 0.0347
_refine_ls_wR_factor_ref 0.0350
_reflns_number_gt 163
_reflns_number_total 176
_reflns_threshold_expression I>2\s(I)
_cod_data_source_file bc1018.cif
_cod_data_source_block I
_cod_database_code 2013391
_cod_database_fobs_code 2013391

loop_
_symmetry_equiv_pos_as_xyz
'x, y, z'
'-x, -y, z'
'-x, y, -z'
'x, -y, -z'
'z, x, y'
'z, -x, -y'
'-z, -x, y'
'-z, x, -y'
'y, z, x'
'-y, z, -x'
'y, -z, -x'
'-y, -z, x'
'y, x, z'
'-y, -x, z'
'y, -x, -z'
'-y, x, -z'
'x, z, y'
'-x, z, -y'
'-x, -z, y'
'x, -z, -y'
'z, y, x'
'z, -y, -x'
'-z, y, -x'
'-z, -y, x'
'x, y+1/2, z+1/2'
'-x, -y+1/2, z+1/2'
'-x, y+1/2, -z+1/2'
'x, -y+1/2, -z+1/2'
'z, x+1/2, y+1/2'
'z, -x+1/2, -y+1/2'
'-z, -x+1/2, y+1/2'
'-z, x+1/2, -y+1/2'
'y, z+1/2, x+1/2'
'-y, z+1/2, -x+1/2'
'y, -z+1/2, -x+1/2'
'-y, -z+1/2, x+1/2'
'y, x+1/2, z+1/2'
'-y, -x+1/2, z+1/2'
'y, -x+1/2, -z+1/2'
'-y, x+1/2, -z+1/2'
'x, z+1/2, y+1/2'
'-x, z+1/2, -y+1/2'
'-x, -z+1/2, y+1/2'
'x, -z+1/2, -y+1/2'
'z, y+1/2, x+1/2'
'z, -y+1/2, -x+1/2'
'-z, y+1/2, -x+1/2'
'-z, -y+1/2, x+1/2'
'x+1/2, y, z+1/2'
'-x+1/2, -y, z+1/2'
'-x+1/2, y, -z+1/2'
'x+1/2, -y, -z+1/2'
'z+1/2, x, y+1/2'
'z+1/2, -x, -y+1/2'
'-z+1/2, -x, y+1/2'
'-z+1/2, x, -y+1/2'
'y+1/2, z, x+1/2'
'-y+1/2, z, -x+1/2'
'y+1/2, -z, -x+1/2'
'-y+1/2, -z, x+1/2'
'y+1/2, x, z+1/2'
'-y+1/2, -x, z+1/2'
'y+1/2, -x, -z+1/2'
'-y+1/2, x, -z+1/2'
'x+1/2, z, y+1/2'
'-x+1/2, z, -y+1/2'
'-x+1/2, -z, y+1/2'
'x+1/2, -z, -y+1/2'
'z+1/2, y, x+1/2'
'z+1/2, -y, -x+1/2'
'-z+1/2, y, -x+1/2'
'-z+1/2, -y, x+1/2'
'x+1/2, y+1/2, z'
'-x+1/2, -y+1/2, z'
'-x+1/2, y+1/2, -z'
'x+1/2, -y+1/2, -z'
'z+1/2, x+1/2, y'
'z+1/2, -x+1/2, -y'
'-z+1/2, -x+1/2, y'
'-z+1/2, x+1/2, -y'
'y+1/2, z+1/2, x'
'-y+1/2, z+1/2, -x'
'y+1/2, -z+1/2, -x'
'-y+1/2, -z+1/2, x'
'y+1/2, x+1/2, z'
'-y+1/2, -x+1/2, z'
'y+1/2, -x+1/2, -z'
'-y+1/2, x+1/2, -z'
'x+1/2, z+1/2, y'
'-x+1/2, z+1/2, -y'
'-x+1/2, -z+1/2, y'
'x+1/2, -z+1/2, -y'
'z+1/2, y+1/2, x'
'z+1/2, -y+1/2, -x'
'-z+1/2, y+1/2, -x'
'-z+1/2, -y+1/2, x'

loop_
_atom_site_label
_atom_site_fract_x
_atom_site_fract_y
_atom_site_fract_z
_atom_site_U_iso_or_equiv
_atom_site_adp_type
_atom_site_calc_flag
_atom_site_refinement_flags
_atom_site_occupancy
_atom_site_disorder_assembly
_atom_site_disorder_group
_atom_site_type_symbol
Cs 0.7500 0.7500 0.7500 0.0560(2) Uani d S 1 . . Cs
Mg 0.0000 0.0000 0.0000 0.0307(5) Uani d S 1 . . Mg
P 0.2500 0.2500 0.2500 0.0279(3) Uani d S 1 . . P
O2 0.2059(3) 0.0000 0.0000 0.0565(8) Uani d S 1 . . O
O1 0.33857(17) 0.33857(17) 0.33857(17) 0.0346(6) Uani d S 1 . . O
H 0.252(5) 0.047(2) 0.047(2) 0.052(8) Uiso d S 1 . . H

loop_
_atom_site_aniso_label
_atom_site_aniso_U_11
_atom_site_aniso_U_22
_atom_site_aniso_U_33
_atom_site_aniso_U_12
_atom_site_aniso_U_13
_atom_site_aniso_U_23
Cs 0.0560(2) 0.0560(2) 0.0560(2) 0.000 0.000 0.000
Mg 0.0307(5) 0.0307(5) 0.0307(5) 0.000 0.000 0.000
P 0.0279(3) 0.0279(3) 0.0279(3) 0.000 0.000 0.000
O2 0.0335(12) 0.0679(12) 0.0679(12) 0.000 0.000 -0.0360(18)
O1 0.0346(6) 0.0346(6) 0.0346(6) -0.0032(6) -0.0032(6) -0.0032(6)

loop_
_atom_type_symbol
_atom_type_description
_atom_type_scat_dispersion_real
_atom_type_scat_dispersion_imag
_atom_type_scat_source
O O 0.0106 0.0060 'International Tables Vol C Tables 4.2.6.8 and 6.1.1.4'
H H 0.0000 0.0000 'International Tables Vol C Tables 4.2.6.8 and 6.1.1.4'
Al Al 0.0645 0.0514 'International Tables Vol C Tables 4.2.6.8 and 6.1.1.4'
P P 0.1023 0.0942 'International Tables Vol C Tables 4.2.6.8 and 6.1.1.4'
Cs Cs -0.3680 2.1192 'International Tables Vol C Tables 4.2.6.8 and 6.1.1.4'

loop_
_geom_angle_atom_site_label_1
_geom_angle_atom_site_label_2
_geom_angle_atom_site_label_3
_geom_angle_site_symmetry_1
_geom_angle_site_symmetry_3
_geom_angle
_geom_angle_publ_flag
O2 Cs O2 10_666 6_666 48.23(8) ?
O2 Cs O2 10_666 2_666 48.23(8) ?
O2 Cs O2 6_666 2_666 48.23(8) ?
O2 Cs O2 10_666 82_556 165.77(9) ?
O2 Cs O2 6_666 82_556 119.494(6) ?
O2 Cs O2 2_666 82_556 119.494(6) ?
O2 Cs O2 10_666 54_565 119.494(6) ?
O2 Cs O2 6_666 54_565 165.77(9) ?
O2 Cs O2 2_666 54_565 119.494(6) ?
O2 Cs O2 82_556 54_565 71.43(7) ?
O2 Cs O2 10_666 26_655 119.494(6) ?
O2 Cs O2 6_666 26_655 119.494(6) ?
O2 Cs O2 2_666 26_655 165.77(9) ?
O2 Cs O2 82_556 26_655 71.43(7) ?
O2 Cs O2 54_565 26_655 71.43(7) ?
O2 Cs O2 10_666 57_565 90.879(11) ?
O2 Cs O2 6_666 57_565 119.494(6) ?
O2 Cs O2 2_666 57_565 71.43(7) ?
O2 Cs O2 82_556 57_565 90.879(11) ?
O2 Cs O2 54_565 57_565 48.23(8) ?
O2 Cs O2 26_655 57_565 119.494(6) ?
O2 Cs O2 10_666 33_655 90.879(12) ?
O2 Cs O2 6_666 33_655 71.43(7) ?
O2 Cs O2 2_666 33_655 119.494(6) ?
O2 Cs O2 82_556 33_655 90.879(11) ?
O2 Cs O2 54_565 33_655 119.494(6) ?
O2 Cs O2 26_655 33_655 48.23(8) ?
O2 Cs O2 57_565 33_655 165.77(9) ?
O2 Cs O2 10_666 73_556 119.494(6) ?
O2 Cs O2 6_666 73_556 71.43(7) ?
O2 Cs O2 2_666 73_556 90.879(11) ?
O2 Cs O2 82_556 73_556 48.23(8) ?
O2 Cs O2 54_565 73_556 119.494(7) ?
O2 Cs O2 26_655 73_556 90.879(11) ?
O2 Cs O2 57_565 73_556 119.494(7) ?
O2 Cs O2 33_655 73_556 71.43(7) ?
O2 Cs O2 10_666 29_655 71.43(7) ?
O2 Cs O2 6_666 29_655 90.879(12) ?
O2 Cs O2 2_666 29_655 119.494(6) ?
O2 Cs O2 82_556 29_655 119.494(6) ?
O2 Cs O2 54_565 29_655 90.879(11) ?
O2 Cs O2 26_655 29_655 48.23(8) ?
O2 Cs O2 57_565 29_655 119.494(6) ?
O2 Cs O2 33_655 29_655 48.23(8) ?
O2 Cs O2 73_556 29_655 119.494(6) ?
O2 Cs O2 10_666 77_556 119.494(6) ?
O2 Cs O2 6_666 77_556 90.879(11) ?
O2 Cs O2 2_666 77_556 71.43(7) ?
O2 Cs O2 82_556 77_556 48.23(8) ?
O2 Cs O2 54_565 77_556 90.879(12) ?
O2 Cs O2 26_655 77_556 119.494(6) ?
O2 Cs O2 57_565 77_556 71.43(7) ?
O2 Cs O2 33_655 77_556 119.494(6) ?
O2 Cs O2 73_556 77_556 48.23(8) ?
O2 Cs O2 29_655 77_556 165.77(9) ?
O2 Cs O2 10_666 49_565 71.43(7) ?
O2 Cs O2 6_666 49_565 119.494(6) ?
O2 Cs O2 2_666 49_565 90.879(11) ?
O2 Cs O2 82_556 49_565 119.494(7) ?
O2 Cs O2 54_565 49_565 48.23(8) ?
O2 Cs O2 26_655 49_565 90.879(11) ?
O2 Cs O2 57_565 49_565 48.23(8) ?
O2 Cs O2 33_655 49_565 119.494(6) ?
O2 Cs O2 73_556 49_565 165.77(9) ?
O2 Cs O2 29_655 49_565 71.43(7) ?
O2 Cs O2 77_556 49_565 119.494(6) ?
O2 Mg O2 . 10 90.0 ?
O2 Mg O2 . 9 90.0 ?
O2 Mg O2 10 9 180.0 ?
O2 Mg O2 . 6 90.0 ?
O2 Mg O2 10 6 90.0 ?
O2 Mg O2 9 6 90.0 ?
O2 Mg O2 . 5 90.0 ?
O2 Mg O2 10 5 90.0 ?
O2 Mg O2 9 5 90.0 ?
O2 Mg O2 6 5 180.0 ?
O2 Mg O2 . 2 180.0 ?
O2 Mg O2 10 2 90.0 ?
O2 Mg O2 9 2 90.0 ?
O2 Mg O2 6 2 90.0 ?
O2 Mg O2 5 2 90.0 ?
O2 Mg Cs . 1_444 125.3 ?
O2 Mg Cs 10 1_444 54.7 ?
O2 Mg Cs 9 1_444 125.3 ?
O2 Mg Cs 6 1_444 54.7 ?
O2 Mg Cs 5 1_444 125.3 ?
O2 Mg Cs 2 1_444 54.7 ?
O2 Mg Cs . 73_444 54.7 ?
O2 Mg Cs 10 73_444 54.7 ?
O2 Mg Cs 9 73_444 125.3 ?
O2 Mg Cs 6 73_444 125.3 ?
O2 Mg Cs 5 73_444 54.7 ?
O2 Mg Cs 2 73_444 125.3 ?
Cs Mg Cs 1_444 73_444 109.5 ?
O2 Mg Cs . 49_444 54.7 ?
O2 Mg Cs 10 49_444 125.3 ?
O2 Mg Cs 9 49_444 54.7 ?
O2 Mg Cs 6 49_444 54.7360(10) ?
O2 Mg Cs 5 49_444 125.3 ?
O2 Mg Cs 2 49_444 125.3 ?
Cs Mg Cs 1_444 49_444 109.5 ?
Cs Mg Cs 73_444 49_444 109.4710(10) ?
O2 Mg Cs . 25_444 125.3 ?
O2 Mg Cs 10 25_444 125.3 ?
O2 Mg Cs 9 25_444 54.7 ?
O2 Mg Cs 6 25_444 125.3 ?
O2 Mg Cs 5 25_444 54.7 ?
O2 Mg Cs 2 25_444 54.7360(10) ?
Cs Mg Cs 1_444 25_444 109.5 ?
Cs Mg Cs 73_444 25_444 109.4710(10) ?
Cs Mg Cs 49_444 25_444 109.5 ?
O1 P O1 . 28 109.4710(10) ?
O1 P O1 . 51 109.5 ?
O1 P O1 28 51 109.5 ?
O1 P O1 . 74 109.5 ?
O1 P O1 28 74 109.4710(10) ?
O1 P O1 51 74 109.5 ?
Mg O2 Cs . 73_444 97.12(4) ?
Mg O2 Cs . 49_444 97.12(4) ?
Cs O2 Cs 73_444 49_444 165.77(9) ?
Mg O2 H . . 125(3) y
Cs O2 H 73_444 . 85.9(3) ?
Cs O2 H 49_444 . 85.9(3) ?
H O2 H 4 . 110.46(2) y

loop_
_geom_bond_atom_site_label_1
_geom_bond_atom_site_label_2
_geom_bond_site_symmetry_2
_geom_bond_distance
_geom_bond_publ_flag
Cs O2 10_666 3.5740(6) y
Cs O2 6_666 3.5740(6) ?
Cs O2 2_666 3.5740(6) ?
Cs O2 82_556 3.5740(6) ?
Cs O2 54_565 3.5740(6) ?
Cs O2 26_655 3.5740(6) ?
Cs O2 57_565 3.5739(6) ?
Cs O2 33_655 3.5739(6) ?
Cs O2 73_556 3.5740(6) ?
Cs O2 29_655 3.5739(6) ?
Cs O2 77_556 3.5739(6) ?
Cs O2 49_565 3.5740(6) ?
Mg O2 . 2.065(3) y
Mg O2 10 2.065(3) ?
Mg O2 9 2.065(3) ?
Mg O2 6 2.065(3) ?
Mg O2 5 2.065(3) ?
Mg O2 2 2.065(3) ?
Mg Cs 1_444 4.3435(6) ?
Mg Cs 73_444 4.3435(6) ?
Mg Cs 49_444 4.3435(6) ?
Mg Cs 25_444 4.3435(6) ?
P O1 . 1.539(3) y
P O1 28 1.539(3) ?
P O1 51 1.539(3) ?
P O1 74 1.539(3) ?
O2 Cs 73_444 3.5740(6) ?
O2 Cs 49_444 3.5740(6) ?
O2 H . 0.82(4) y

loop_
_geom_hbond_atom_site_label_D
_geom_hbond_atom_site_label_H
_geom_hbond_atom_site_label_A
_geom_hbond_site_symmetry_A
_geom_hbond_distance_DH
_geom_hbond_distance_HA
_geom_hbond_distance_DA
_geom_hbond_angle_DHA
O2 H O1 28 0.82(4) 1.83(3) 2.649(2) 173(5)
